data_2018785
loop_
_publ_author_name
'Bond, Andrew D.'
'Warner, Terence E.'

_publ_section_title
;
 Copper scandium zirconium phosphate: occupancy of the <i>M</i>1 and
 <i>M</i>2 sites in the temperature range 100--300K
;
_journal_coeditor_code KU3084
_journal_issue 2
_journal_name_full 'Acta Crystallographica Section C'
_journal_page_first 105
_journal_page_last 110
_journal_paper_doi 10.1107/S0108270113000553
_journal_volume 69
_journal_year 2013
_chemical_formula_iupac 'Cu1.92 O12 P3 Sc Zr'
_chemical_formula_moiety 'Cu1.92 O12 P3 Sc Zr'
_chemical_formula_sum 'Cu1.92 O12 P3 Sc Zr'
_chemical_formula_weight 543.09
_chemical_name_systematic
;
Copper scandium zirconium phosphate
;
_space_group_IT_number 167
_symmetry_cell_setting trigonal
_symmetry_space_group_name_Hall '-R 3 2"c'
_symmetry_space_group_name_H-M 'R -3 c :H'
_atom_sites_solution_primary direct
_atom_sites_solution_secondary difmap
_audit_creation_method SHELXL97
_cell_angle_alpha 90.00
_cell_angle_beta 90.00
_cell_angle_gamma 120.00
_cell_formula_units_Z 6
_cell_length_a 8.9266(4)
_cell_length_b 8.9266(4)
_cell_length_c 22.0738(14)
_cell_measurement_reflns_used 8756
_cell_measurement_temperature 100(2)
_cell_measurement_theta_max 28.10
_cell_measurement_theta_min 3.22
_cell_volume 1523.28(14)
_computing_cell_refinement 'SAINT (Bruker, 2010)'
_computing_data_collection 'APEX2 (Bruker, 2010)'
_computing_data_reduction 'SAINT and XPREP (Bruker, 2010)'
_computing_molecular_graphics 'SHELXTL (Sheldrick, 2008)'
_computing_publication_material 'SHELXTL (Sheldrick, 2008)'
_computing_structure_refinement 'SHELXTL (Sheldrick, 2008)'
_computing_structure_solution 'SHELXTL (Sheldrick, 2008)'
_diffrn_ambient_temperature 100(2)
_diffrn_measured_fraction_theta_full 0.998
_diffrn_measured_fraction_theta_max 0.998
_diffrn_measurement_device_type 'Bruker Nonius X8 APEXII CCD area-detector'
_diffrn_measurement_method '\w and \f scans'
_diffrn_radiation_monochromator graphite
_diffrn_radiation_source 'fine-focus sealed tube'
_diffrn_radiation_type MoK\a
_diffrn_radiation_wavelength 0.71073
_diffrn_reflns_av_R_equivalents 0.0361
_diffrn_reflns_av_sigmaI/netI 0.0108
_diffrn_reflns_limit_h_max 0
_diffrn_reflns_limit_h_min -11
_diffrn_reflns_limit_k_max 11
_diffrn_reflns_limit_k_min 0
_diffrn_reflns_limit_l_max 28
_diffrn_reflns_limit_l_min -27
_diffrn_reflns_number 36910
_diffrn_reflns_theta_full 28.26
_diffrn_reflns_theta_max 28.26
_diffrn_reflns_theta_min 4.54
_diffrn_standards_number 0
_exptl_absorpt_coefficient_mu 6.143
_exptl_absorpt_correction_T_max 0.787
_exptl_absorpt_correction_T_min 0.570
_exptl_absorpt_correction_type multi-scan
_exptl_absorpt_process_details '(SADABS; Bruker, 2010)'
_exptl_crystal_colour beige
_exptl_crystal_density_diffrn 3.552
_exptl_crystal_density_method 'not measured'
_exptl_crystal_description block
_exptl_crystal_F_000 1546
_exptl_crystal_size_max 0.08
_exptl_crystal_size_mid 0.04
_exptl_crystal_size_min 0.04
_refine_diff_density_max 0.355
_refine_diff_density_min -0.696
_refine_ls_extinction_method none
_refine_ls_goodness_of_fit_ref 1.298
_refine_ls_matrix_type full
_refine_ls_number_parameters 58
_refine_ls_number_reflns 422
_refine_ls_number_restraints 18
_refine_ls_restrained_S_all 1.270
_refine_ls_R_factor_all 0.0220
_refine_ls_R_factor_gt 0.0213
_refine_ls_shift/su_max 0.000
_refine_ls_shift/su_mean 0.000
_refine_ls_structure_factor_coef Fsqd
_refine_ls_weighting_details 'calc w = 1/[\s^2^(Fo^2^)+(0.0001P)^2^+12.5114P] where P=(Fo^2^+2Fc^2^)/3'
_refine_ls_weighting_scheme calc
_refine_ls_wR_factor_gt 0.0504
_refine_ls_wR_factor_ref 0.0505
_reflns_number_gt 408
_reflns_number_total 422
_reflns_threshold_expression I>2\s(I)
_cod_data_source_file ku3084.cif
_cod_data_source_block I_100K
_cod_original_sg_symbol_H-M 'R -3 c'
_cod_database_code 2018785
_cod_database_fobs_code 2018785

loop_
_symmetry_equiv_pos_as_xyz
'x, y, z'
'-y, x-y, z'
'-x+y, -x, z'
'y, x, -z+1/2'
'x-y, -y, -z+1/2'
'-x, -x+y, -z+1/2'
'x+2/3, y+1/3, z+1/3'
'-y+2/3, x-y+1/3, z+1/3'
'-x+y+2/3, -x+1/3, z+1/3'
'y+2/3, x+1/3, -z+5/6'
'x-y+2/3, -y+1/3, -z+5/6'
'-x+2/3, -x+y+1/3, -z+5/6'
'x+1/3, y+2/3, z+2/3'
'-y+1/3, x-y+2/3, z+2/3'
'-x+y+1/3, -x+2/3, z+2/3'
'y+1/3, x+2/3, -z+7/6'
'x-y+1/3, -y+2/3, -z+7/6'
'-x+1/3, -x+y+2/3, -z+7/6'
'-x, -y, -z'
'y, -x+y, -z'
'x-y, x, -z'
'-y, -x, z-1/2'
'-x+y, y, z-1/2'
'x, x-y, z-1/2'
'-x+2/3, -y+1/3, -z+1/3'
'y+2/3, -x+y+1/3, -z+1/3'
'x-y+2/3, x+1/3, -z+1/3'
'-y+2/3, -x+1/3, z-1/6'
'-x+y+2/3, y+1/3, z-1/6'
'x+2/3, x-y+1/3, z-1/6'
'-x+1/3, -y+2/3, -z+2/3'
'y+1/3, -x+y+2/3, -z+2/3'
'x-y+1/3, x+2/3, -z+2/3'
'-y+1/3, -x+2/3, z+1/6'
'-x+y+1/3, y+2/3, z+1/6'
'x+1/3, x-y+2/3, z+1/6'

loop_
_atom_site_type_symbol
_atom_site_label
_atom_site_fract_x
_atom_site_fract_y
_atom_site_fract_z
_atom_site_U_iso_or_equiv
_atom_site_adp_type
_atom_site_calc_flag
_atom_site_refinement_flags
_atom_site_occupancy
_atom_site_symmetry_multiplicity
Cu Cu1 0.1658(5) 0.5695(14) 0.1679(2) 0.0143(18) Uani d PU 0.225(10) 1
Cu Cu2 0.1073(8) 0.4206(8) 0.1309(3) 0.011(2) Uani d PU 0.065(2) 1
Cu Cu3 0.179(3) 0.633(9) 0.1762(16) 0.010(9) Uani d PU 0.029(10) 1
Zr Zr1 0.0000 0.0000 0.14246(3) 0.00489(16) Uani d SP 0.50 3
Sc Sc1 0.0000 0.0000 0.14246(3) 0.00489(16) Uani d SP 0.50 3
P P1 0.0000 0.28683(10) 0.2500 0.0061(2) Uani d S 1 2
O O1 0.0062(4) 0.1943(3) 0.19311(10) 0.0165(5) Uani d . 1 1
O O2 0.1616(3) 0.4696(2) 0.24977(11) 0.0134(4) Uani d . 1 1

loop_
_atom_site_aniso_label
_atom_site_aniso_U_11
_atom_site_aniso_U_22
_atom_site_aniso_U_33
_atom_site_aniso_U_12
_atom_site_aniso_U_13
_atom_site_aniso_U_23
Cu1 0.0153(15) 0.016(3) 0.0077(13) 0.0052(16) -0.0010(10) 0.0061(15)
Cu2 0.015(3) 0.009(3) 0.012(3) 0.008(3) 0.003(2) 0.002(2)
Cu3 0.012(10) 0.011(15) 0.006(9) 0.004(9) -0.005(6) 0.000(7)
Zr1 0.00485(19) 0.00485(19) 0.0050(2) 0.00243(9) 0.000 0.000
Sc1 0.00485(19) 0.00485(19) 0.0050(2) 0.00243(9) 0.000 0.000
P1 0.0067(4) 0.0051(3) 0.0070(4) 0.0033(2) -0.0012(4) -0.0006(2)
O1 0.0155(11) 0.0176(13) 0.0170(10) 0.0086(11) -0.0027(11) -0.0106(10)
O2 0.0118(10) 0.0067(9) 0.0162(9) 0.0005(8) -0.0022(10) -0.0010(9)

loop_
_atom_type_symbol
_atom_type_description
_atom_type_scat_dispersion_real
_atom_type_scat_dispersion_imag
_atom_type_scat_source
Zr Zr -2.9673 0.5597 'International Tables Vol C Tables 4.2.6.8 and 6.1.1.4'
Sc Sc 0.2519 0.3716 'International Tables Vol C Tables 4.2.6.8 and 6.1.1.4'
P P 0.1023 0.0942 'International Tables Vol C Tables 4.2.6.8 and 6.1.1.4'
O O 0.0106 0.0060 'International Tables Vol C Tables 4.2.6.8 and 6.1.1.4'
Cu Cu 0.3201 1.2651 'International Tables Vol C Tables 4.2.6.8 and 6.1.1.4'

loop_
_geom_angle_atom_site_label_1
_geom_angle_atom_site_label_2
_geom_angle_atom_site_label_3
_geom_angle_site_symmetry_1
_geom_angle_site_symmetry_3
_geom_angle
O2 Cu1 O2 . 26_455 171.9(4)
O2 Cu1 O1 . 26_455 110.62(14)
O2 Cu1 O1 26_455 26_455 63.07(11)
O2 Cu1 O2 . 3_565 72.2(3)
O2 Cu1 O2 26_455 3_565 113.8(4)
O1 Cu1 O2 26_455 3_565 106.6(3)
O2 Cu1 O2 . 27 111.4(3)
O2 Cu1 O2 26_455 27 70.2(2)
O1 Cu1 O2 26_455 27 120.9(3)
O2 Cu1 O2 3_565 27 124.51(16)
O2 Cu1 O1 . . 55.8(2)
O2 Cu1 O1 26_455 . 117.6(4)
O1 Cu1 O1 26_455 . 89.2(2)
O2 Cu1 O1 3_565 . 127.82(12)
O2 Cu1 O1 27 . 82.1(3)
O2 Cu1 O2 . 6 50.55(12)
O2 Cu1 O2 26_455 6 122.01(16)
O1 Cu1 O2 26_455 6 61.37(9)
O2 Cu1 O2 3_565 6 96.72(17)
O2 Cu1 O2 27 6 129.5(4)
O1 Cu1 O2 . 6 47.86(11)
O2 Cu2 O1 26_455 . 161.6(3)
O2 Cu2 O2 26_455 27 81.8(2)
O1 Cu2 O2 . 27 116.4(3)
O2 Cu2 O2 26_455 . 113.8(3)
O1 Cu2 O2 . . 59.95(15)
O2 Cu2 O2 27 . 109.6(3)
O2 Cu2 O1 26_455 26_455 58.97(16)
O1 Cu2 O1 . 26_455 102.8(2)
O2 Cu2 O1 27 26_455 140.8(3)
O2 Cu2 O1 . 26_455 88.97(19)
O2 Cu2 O2 26_455 6 113.5(2)
O1 Cu2 O2 . 6 48.73(13)
O2 Cu2 O2 27 6 155.3(3)
O2 Cu2 O2 . 6 47.26(11)
O1 Cu2 O2 26_455 6 58.28(12)
O2 Cu2 O2 28 6 118.92(19)
O2 Cu2 O2 30_455 6 83.49(15)
O2 Cu3 O2 26_455 . 145(4)
O2 Cu3 O2 26_455 3_565 134(3)
O2 Cu3 O2 . 3_565 81.0(12)
O2 Cu3 O1 26_455 26_455 62.1(8)
O2 Cu3 O1 . 26_455 106.0(14)
O2 Cu3 O1 3_565 26_455 122(2)
O2 Cu3 O2 26_455 27 61.6(13)
O2 Cu3 O2 . 27 96(2)
O2 Cu3 O2 3_565 27 128.0(9)
O1 Cu3 O2 26_455 27 108.5(18)
O1 Zr1 O1 . 3 92.84(9)
O1 Zr1 O1 . 2 92.84(9)
O1 Zr1 O1 3 2 92.84(9)
O1 Zr1 O2 . 29_445 173.40(9)
O1 Zr1 O2 3 29_445 93.68(9)
O1 Zr1 O2 2 29_445 87.80(9)
O1 Zr1 O2 . 28 93.68(9)
O1 Zr1 O2 3 28 87.80(9)
O1 Zr1 O2 2 28 173.40(9)
O2 Zr1 O2 29_445 28 85.60(9)
O1 Zr1 O2 . 30_455 87.80(9)
O1 Zr1 O2 3 30_455 173.40(9)
O1 Zr1 O2 2 30_455 93.68(9)
O2 Zr1 O2 29_445 30_455 85.60(9)
O2 Zr1 O2 28 30_455 85.60(9)
O1 P1 O1 . 6 111.59(18)
O1 P1 O2 . . 107.62(14)
O1 P1 O2 6 . 111.05(14)
O1 P1 O2 . 6 111.06(13)
O1 P1 O2 6 6 107.62(14)
O2 P1 O2 . 6 107.87(17)

loop_
_geom_bond_atom_site_label_1
_geom_bond_atom_site_label_2
_geom_bond_site_symmetry_2
_geom_bond_distance
Zr1 O1 . 2.041(2)
Zr1 O1 3 2.041(2)
Zr1 O1 2 2.041(2)
Zr1 O2 29_445 2.113(2)
Zr1 O2 30_455 2.113(2)
Zr1 O2 28 2.113(2)
P1 O1 . 1.519(2)
P1 O1 6 1.519(2)
P1 O2 . 1.546(2)
P1 O2 6 1.5458(19)
Cu1 O2 . 2.007(4)
Cu1 O2 26_455 2.029(4)
Cu1 O1 26_455 2.607(4)
Cu1 O2 3_565 2.755(11)
Cu1 O2 27 2.833(8)
Cu1 O1 . 2.965(10)
Cu1 O2 6 3.236(4)
Cu2 O2 26_455 2.128(6)
Cu2 O1 . 2.227(6)
Cu2 O2 27 2.253(6)
Cu2 O2 . 2.665(6)
Cu2 O1 26_455 2.769(7)
Cu2 O2 28 2.910(6)
Cu2 O2 30_455 3.313(7)
Cu2 O2 6 3.362(6)
Cu3 O2 26_455 2.09(3)
Cu3 O2 . 2.13(4)
Cu3 O2 3_565 2.28(6)
Cu3 O1 26_455 2.62(3)
Cu3 O2 27 3.20(5)
